data_4330297
loop_
_publ_author_name
'Ionut Mihalcea'
'Christophe Volkringer'
'Natacha Henry'
'Thierry Loiseau'

_publ_section_title
;
 Series of Mixed Uranyl-Lanthanide (Ce, Nd) Organic Coordination Polymers
 with Aromatic Polycarboxylates Linkers
;
_journal_name_full 'Inorganic Chemistry'
_journal_page_first 9610
_journal_page_last 9618
_journal_paper_doi 10.1021/ic3005757
_journal_volume 51
_journal_year 2012
_chemical_formula_moiety ' 2(U1 O2 2+); 1(Nd 3+).  1(C12 O12  6-). 1(H1 O1 1-) 7(H2 O); 5(H2 O)'
_chemical_formula_sum 'C12 H0 Nd O29 U2'
_chemical_formula_weight 1228.4
_space_group_IT_number 33
_symmetry_cell_setting orthorhombic
_symmetry_Int_Tables_number 33
_symmetry_space_group_name_Hall 'P 2c -2n'
_symmetry_space_group_name_H-M 'P n a 21'
_cell_angle_alpha 90
_cell_angle_beta 90
_cell_angle_gamma 90
_cell_formula_units_Z 4
_cell_length_a 15.8367(8)
_cell_length_b 8.3203(6)
_cell_length_c 21.5047(3)
_cell_measurement_reflns_used 6255
_cell_measurement_temperature 293
_cell_measurement_theta_max 30.354
_cell_measurement_theta_min 2.572
_cell_volume 2833.6(3)
_diffrn_ambient_temperature 293
_diffrn_measured_fraction_theta_full 0.99
_diffrn_measured_fraction_theta_max 0.99
_diffrn_radiation_source 'x-ray tube'
_diffrn_radiation_type 'Mo K\a'
_diffrn_radiation_wavelength 0.71073
_diffrn_reflns_av_R_equivalents 0.0517
_diffrn_reflns_av_sigmaI/netI 0.0613
_diffrn_reflns_limit_h_max 22
_diffrn_reflns_limit_h_min -20
_diffrn_reflns_limit_k_max 11
_diffrn_reflns_limit_k_min -11
_diffrn_reflns_limit_l_max 30
_diffrn_reflns_limit_l_min -28
_diffrn_reflns_number 26709
_diffrn_reflns_theta_full 30.56
_diffrn_reflns_theta_max 30.56
_diffrn_reflns_theta_min 2.57
_exptl_absorpt_coefficient_mu 13.323
_exptl_absorpt_correction_T_max 0.7429
_exptl_absorpt_correction_T_min 0.4999
_exptl_absorpt_correction_type empirical
_exptl_absorpt_process_details sadabs
_exptl_crystal_colour yellow
_exptl_crystal_density_diffrn 2.8785
_exptl_crystal_description platelet
_exptl_crystal_F_000 2192
_exptl_crystal_size_max 0.21
_exptl_crystal_size_mid 0.20
_exptl_crystal_size_min 0.08
_refine_diff_density_max 1.50
_refine_diff_density_min -1.35
_refine_ls_extinction_method none
_refine_ls_goodness_of_fit_gt 1.05
_refine_ls_goodness_of_fit_ref 1.00
_refine_ls_hydrogen_treatment constr
_refine_ls_number_constraints 1
_refine_ls_number_parameters 191
_refine_ls_number_reflns 8088
_refine_ls_number_restraints 0
_refine_ls_R_factor_all 0.0443
_refine_ls_R_factor_gt 0.0313
_refine_ls_shift/su_max 0.0184
_refine_ls_shift/su_mean 0.0009
_refine_ls_structure_factor_coef F
_refine_ls_weighting_details w=1/(\s^2^(F)+0.0001F^2^)
_refine_ls_weighting_scheme sigma
_refine_ls_wR_factor_gt 0.0351
_refine_ls_wR_factor_ref 0.0375
_reflns_number_gt 6454
_reflns_number_total 8088
_reflns_threshold_expression I>3\s(I)
_cod_data_source_file ic3005757_si_006.cif
_cod_data_source_block I
_cod_original_sg_symbol_Hall 'P -2xabc;-2yab;2zc'
_cod_original_formula_sum 'C12 H0 Nd1 O29 U2'
_cod_database_code 4330297
_cod_database_fobs_code 4330297

loop_
_symmetry_equiv_pos_site_id
_symmetry_equiv_pos_as_xyz
1 x,y,z
2 -x,-y,z+1/2
3 x+1/2,-y+1/2,z
4 -x+1/2,y+1/2,z+1/2

loop_
_atom_site_label
_atom_site_type_symbol
_atom_site_fract_x
_atom_site_fract_y
_atom_site_fract_z
_atom_site_adp_type
_atom_site_U_iso_or_equiv
_atom_site_symmetry_multiplicity
_atom_site_occupancy
_atom_site_calc_flag
U1 U 0.355813(13) 1.02296(3) 0.023922 Uani 0.01246(7) 4 1 d
U2 U 0.133748(13) 0.48407(3) 0.028124(17) Uani 0.01217(7) 4 1 d
Nd1 Nd 0.34350(2) 0.64548(4) 0.27228(3) Uani 0.01791(10) 4 1 d
C10a C 0.3131(4) 0.5178(6) 0.0219(4) Uiso 0.0133(11) 4 1 d
C4a C 0.4072(4) 0.5215(7) 0.0194(3) Uiso 0.0119(12) 4 1 d
O102 O 0.2720(3) 0.4575(6) -0.0238(3) Uiso 0.0189(11) 4 1 d
O101 O 0.2739(3) 0.5776(6) 0.0666(2) Uiso 0.0180(11) 4 1 d
C1a C 0.0840(4) 0.9855(6) 0.0207(4) Uiso 0.0130(12) 4 1 d
C7a C 0.1782(4) 0.9884(6) 0.0188(3) Uiso 0.0136(12) 4 1 d
O72a O 0.2166(4) 1.0605(7) -0.0242(3) Uiso 0.0230(12) 4 1 d
C8a C 0.0875(4) 0.8099(8) 0.1171(3) Uiso 0.0126(12) 4 1 d
O81a O 0.1044(3) 0.6654(6) 0.1110(2) Uiso 0.0157(10) 4 1 d
O82a O 0.0996(3) 0.8885(6) 0.1659(3) Uiso 0.0209(11) 4 1 d
C9 C 0.4074(4) 0.6987(8) 0.1163(3) Uiso 0.0103(12) 4 1 d
O92 O 0.3824(3) 0.8418(6) 0.1064(3) Uiso 0.0178(11) 4 1 d
O91 O 0.4063(3) 0.6330(6) 0.1680(3) Uiso 0.0218(11) 4 1 d
O12u O 0.3790(3) 0.8630(7) -0.0281(3) Uiso 0.0221(11) 4 1 d
O22u O 0.1549(3) 0.3226(6) 0.0793(2) Uiso 0.0196(11) 4 1 d
O122 O 0.4075(3) 0.6160(6) 0.3750(3) Uiso 0.0192(11) 4 1 d
O5w O 0.2795(4) 0.8576(7) 0.3430(3) Uiso 0.0304(14) 4 1 d
O4w O 0.2617(4) 0.8435(8) 0.2047(3) Uiso 0.0366(16) 4 1 d
O121 O 0.1073(3) 0.3154(6) -0.0583(3) Uiso 0.0180(10) 4 1 d
O1h O -0.0051(3) 0.4236(7) 0.0473(2) Uiso 0.0196(11) 4 1 d
O111 O 0.3836(3) 1.1893(6) -0.0622(3) Uiso 0.0184(10) 4 1 d
O13u O 0.3347(3) 1.1838(6) 0.0752(2) Uiso 0.0219(11) 4 1 d
O21u O 0.1105(3) 0.6448(6) -0.0244(3) Uiso 0.0223(11) 4 1 d
O112 O 0.3916(3) 1.4001(7) -0.1258(3) Uiso 0.0218(11) 4 1 d
C11a C 0.4046(4) 1.3341(8) -0.0752(3) Uiso 0.0114(12) 4 1 d
O3w O 0.4255(4) 0.8988(8) 0.2716(4) Uiso 0.0446(15) 4 1 d
O2w O 0.4987(3) 0.5672(8) 0.2708(4) Uiso 0.0392(15) 4 1 d
O1w O 0.2552(6) 0.4849(10) 0.1956(5) Uiso 0.066(2) 4 1 d
O71a O 0.2185(3) 0.9167(7) 0.0609(3) Uiso 0.0221(12) 4 1 d
C2a C 0.0403(4) 0.8997(8) 0.0649(3) Uiso 0.0104(12) 4 1 d
C6a C 0.0381(4) 1.0761(8) -0.0240(3) Uiso 0.0103(12) 4 1 d
C3a C -0.0478(4) 0.8926(7) 0.0653(3) Uiso 0.0093(12) 4 1 d
C5a C 0.4506(4) 0.4284(8) -0.0253(3) Uiso 0.0100(12) 4 1 d
C12a C 0.0841(4) 0.1757(8) -0.0729(3) Uiso 0.0134(13) 4 1 d
O11w O 0.5700(6) 0.0105(10) 0.2211(4) Uiso 0.058(2) 4 1 d
O8w O 0.5016(5) 0.2811(11) 0.1582(4) Uiso 0.058(2) 4 1 d
O7w O 0.3567(7) 0.3552(15) 0.2889(6) Uiso 0.105(4) 4 1 d
O10w O 0.4571(7) 0.1650(12) 0.3527(5) Uiso 0.084(3) 4 1 d
O6w O 0.2012(7) 0.5638(14) 0.3147(5) Uiso 0.094(3) 4 1 d
O12w O 0.3757(8) 0.7196(18) 0.8461(7) Uiso 0.123(5) 4 1 d
O9w O 0.2248(9) 0.1802(17) 0.2387(6) Uiso 0.128(5) 4 1 d

loop_
_atom_site_aniso_label
_atom_site_aniso_type_symbol
_atom_site_aniso_U_11
_atom_site_aniso_U_22
_atom_site_aniso_U_33
_atom_site_aniso_U_12
_atom_site_aniso_U_13
_atom_site_aniso_U_23
U1 U 0.00685(10) 0.01438(11) 0.01616(15) 0.00042(7) 0.00045(13) 0.00077(16)
U2 U 0.00669(10) 0.01435(11) 0.01547(13) 0.00072(7) -0.00037(13) -0.00093(16)
Nd1 Nd 0.01621(16) 0.02596(18) 0.01157(16) 0.00367(15) -0.00032(16) -0.00035(16)

loop_
_atom_type_symbol
_atom_type_scat_dispersion_real
_atom_type_scat_dispersion_imag
_atom_type_scat_source
_atom_type_scat_Cromer_Mann_a1
_atom_type_scat_Cromer_Mann_b1
_atom_type_scat_Cromer_Mann_a2
_atom_type_scat_Cromer_Mann_b2
_atom_type_scat_Cromer_Mann_a3
_atom_type_scat_Cromer_Mann_b3
_atom_type_scat_Cromer_Mann_a4
_atom_type_scat_Cromer_Mann_b4
_atom_type_scat_Cromer_Mann_c
U -9.6767 9.6646 'International Tables Vol C tables 4.2.6.8 and 6.1.1.4' 36.0228 0.5293 23.4128 3.3253 14.9491 16.092699 4.188 100.612999 13.3966
Nd -0.1943 3.0179 'International Tables Vol C tables 4.2.6.8 and 6.1.1.4' 22.6845 2.66248 19.6847 0.210628 12.774 15.885 2.85137 137.903 1.98486
C 0.0033 0.0016 'International Tables Vol C tables 4.2.6.8 and 6.1.1.4' 2.31 20.843901 1.02 10.2075 1.5886 0.5687 0.865 51.651199 0.2156
O 0.0106 0.0060 'International Tables Vol C tables 4.2.6.8 and 6.1.1.4' 3.0485 13.2771 2.2868 5.7011 1.5463 0.3239 0.867 32.908901 0.2508
H 0.0000 0.0000 'International Tables Vol C tables 4.2.6.8 and 6.1.1.4' 0.493002 10.5109 0.322912 26.1257 0.140191 3.14236 0.04081 57.799702 0.003038

loop_
_geom_angle_atom_site_label_1
_geom_angle_atom_site_label_2
_geom_angle_atom_site_label_3
_geom_angle_site_symmetry_1
_geom_angle_site_symmetry_3
_geom_angle
C7a U1 O72a . . 26.38(19)
C7a U1 O92 . . 98.12(18)
C7a U1 O12u . . 96.0(2)
C7a U1 O1h . 3_565 168.22(19)
C7a U1 O111 . . 102.41(19)
C7a U1 O13u . . 85.0(2)
C7a U1 O71a . . 26.37(19)
O72a U1 O92 . . 123.85(18)
O72a U1 O12u . . 90.9(2)
O72a U1 O1h . 3_565 157.88(19)
O72a U1 O111 . . 76.18(18)
O72a U1 O13u . . 89.8(2)
O72a U1 O71a . . 52.63(18)
O92 U1 O12u . . 87.6(2)
O92 U1 O1h . 3_565 77.82(18)
O92 U1 O111 . . 158.67(18)
O92 U1 O13u . . 92.8(2)
O92 U1 O71a . . 71.83(18)
O12u U1 O1h . 3_565 94.9(2)
O12u U1 O111 . . 84.6(2)
O12u U1 O13u . . 178.9(2)
O12u U1 O71a . . 96.7(2)
O1h U1 O111 3_565 . 83.09(18)
O1h U1 O13u 3_565 . 84.2(2)
O1h U1 O71a 3_565 . 146.92(18)
O111 U1 O13u . . 94.7(2)
O111 U1 O71a . . 128.78(18)
O13u U1 O71a . . 84.5(2)
C10a U2 O102 . . 26.6(2)
C10a U2 O101 . . 25.84(19)
C10a U2 O81a . . 99.62(18)
C10a U2 O22u . . 85.1(2)
C10a U2 O121 . . 101.36(19)
C10a U2 O1h . . 169.48(19)
C10a U2 O21u . . 95.8(2)
O102 U2 O101 . . 52.29(17)
O102 U2 O81a . . 124.67(17)
O102 U2 O22u . . 92.6(2)
O102 U2 O121 . . 75.41(18)
O102 U2 O1h . . 155.85(18)
O102 U2 O21u . . 87.9(2)
O101 U2 O81a . . 74.20(17)
O101 U2 O22u . . 82.1(2)
O101 U2 O121 . . 127.09(17)
O101 U2 O1h . . 149.59(18)
O101 U2 O21u . . 99.2(2)
O81a U2 O22u . . 93.0(2)
O81a U2 O121 . . 158.33(17)
O81a U2 O1h . . 79.46(18)
O81a U2 O21u . . 87.7(2)
O22u U2 O121 . . 94.1(2)
O22u U2 O1h . . 84.4(2)
O22u U2 O21u . . 178.7(2)
O121 U2 O1h . . 80.89(18)
O121 U2 O21u . . 84.9(2)
O1h U2 O21u . . 94.6(2)
O91 Nd1 O122 . . 130.80(18)
O91 Nd1 O5w . . 137.52(19)
O91 Nd1 O4w . . 73.3(2)
O91 Nd1 O3w . . 79.5(2)
O91 Nd1 O2w . . 65.6(2)
O91 Nd1 O1w . . 66.9(2)
O91 Nd1 O7w . . 93.3(3)
O91 Nd1 O6w . . 132.9(3)
O122 Nd1 O5w . . 72.20(19)
O122 Nd1 O4w . . 142.3(2)
O122 Nd1 O3w . . 82.7(2)
O122 Nd1 O2w . . 65.4(2)
O122 Nd1 O1w . . 139.7(2)
O122 Nd1 O7w . . 74.6(3)
O122 Nd1 O6w . . 91.0(3)
O5w Nd1 O4w . . 71.9(2)
O5w Nd1 O3w . . 67.8(2)
O5w Nd1 O2w . . 124.8(2)
O5w Nd1 O1w . . 122.3(2)
O5w Nd1 O7w . . 129.1(3)
O5w Nd1 O6w . . 67.3(3)
O4w Nd1 O3w . . 73.3(2)
O4w Nd1 O2w . . 130.5(2)
O4w Nd1 O1w . . 72.0(3)
O4w Nd1 O7w . . 139.8(3)
O4w Nd1 O6w . . 85.8(3)
O3w Nd1 O2w . . 73.2(2)
O3w Nd1 O1w . . 137.1(3)
O3w Nd1 O7w . . 142.7(3)
O3w Nd1 O6w . . 134.4(3)
O2w Nd1 O1w . . 112.9(3)
O2w Nd1 O7w . . 70.5(3)
O2w Nd1 O6w . . 143.0(3)
O1w Nd1 O7w . . 67.9(4)
O1w Nd1 O6w . . 66.5(3)
O7w Nd1 O6w . . 76.0(4)
U2 C10a C4a . . 175.5(4)
U2 C10a O102 . . 59.5(3)
U2 C10a O101 . . 60.5(3)
U2 C10a C9 . . 121.5(3)
U2 C10a C11a . 1_545 117.9(3)
U2 C10a C3a . 3_565 152.3(3)
U2 C10a C5a . . 148.3(3)
C4a C10a O102 . . 119.3(6)
C4a C10a O101 . . 121.1(6)
C4a C10a C9 . . 60.4(4)
C4a C10a C11a . 1_545 59.9(4)
C4a C10a C3a . 3_565 29.4(3)
C4a C10a C5a . . 29.2(3)
O102 C10a O101 . . 119.6(6)
O102 C10a C9 . . 171.8(5)
O102 C10a C11a . 1_545 60.4(4)
O102 C10a C3a . 3_565 148.1(5)
O102 C10a C5a . . 90.8(5)
O101 C10a C9 . . 61.0(4)
O101 C10a C11a . 1_545 172.3(5)
O101 C10a C3a . 3_565 91.8(5)
O101 C10a C5a . . 149.3(5)
C9 C10a C11a . 1_545 120.2(3)
C9 C10a C3a . 3_565 31.0(2)
C9 C10a C5a . . 89.5(3)
C11a C10a C3a 1_545 3_565 89.2(3)
C11a C10a C5a 1_545 . 30.7(2)
C3a C10a C5a 3_565 . 58.5(2)
C10a C4a O102 . . 27.8(3)
C10a C4a O101 . . 26.6(3)
C10a C4a C1a . 3_565 176.5(5)
C10a C4a C9 . . 89.1(4)
C10a C4a C11a . 1_545 90.0(4)
C10a C4a C2a . 3_565 149.7(5)
C10a C4a C6a . 3_565 149.8(5)
C10a C4a C3a . 3_565 119.4(6)
C10a C4a C5a . . 119.9(6)
O102 C4a O101 . . 54.4(2)
O102 C4a C1a . 3_565 153.2(4)
O102 C4a C9 . . 116.6(3)
O102 C4a C11a . 1_545 62.7(3)
O102 C4a C2a . 3_565 176.8(3)
O102 C4a C6a . 3_565 122.9(3)
O102 C4a C3a . 3_565 146.7(5)
O102 C4a C5a . . 92.8(4)
O101 C4a C1a . 3_565 152.1(4)
O101 C4a C9 . . 62.7(3)
O101 C4a C11a . 1_545 116.2(3)
O101 C4a C2a . 3_565 123.1(4)
O101 C4a C6a . 3_565 171.5(3)
O101 C4a C3a . 3_565 92.9(4)
O101 C4a C5a . . 145.7(5)
C1a C4a C9 3_565 . 90.2(3)
C1a C4a C11a 3_565 1_545 90.6(3)
C1a C4a C2a 3_565 3_565 29.4(2)
C1a C4a C6a 3_565 3_565 30.5(2)
C1a C4a C3a 3_565 3_565 59.9(4)
C1a C4a C5a 3_565 . 60.5(4)
C9 C4a C11a . 1_545 177.7(3)
C9 C4a C2a . 3_565 60.7(3)
C9 C4a C6a . 3_565 120.6(3)
C9 C4a C3a . 3_565 30.3(3)
C9 C4a C5a . . 150.6(5)
C11a C4a C2a 1_545 3_565 120.0(3)
C11a C4a C6a 1_545 3_565 60.1(3)
C11a C4a C3a 1_545 3_565 150.5(5)
C11a C4a C5a 1_545 . 30.1(3)
C2a C4a C6a 3_565 3_565 59.9(3)
C2a C4a C3a 3_565 3_565 30.5(3)
C2a C4a C5a 3_565 . 90.0(4)
C6a C4a C3a 3_565 3_565 90.4(4)
C6a C4a C5a 3_565 . 30.1(3)
C3a C4a C5a 3_565 . 120.4(6)
U2 O102 C10a . . 93.9(4)
U2 O102 C4a . . 126.7(3)
U2 O102 O101 . . 64.44(19)
U2 O102 O121 . . 50.72(14)
U2 O102 O111 . 1_545 136.3(2)
U2 O102 O21u . . 36.65(13)
U2 O102 O112 . 1_545 157.6(2)
U2 O102 C11a . 1_545 161.7(3)
U2 O102 C5a . . 153.7(3)
C10a O102 C4a . . 32.9(4)
C10a O102 O101 . . 29.8(3)
C10a O102 O121 . . 142.8(5)
C10a O102 O111 . 1_545 101.9(4)
C10a O102 O21u . . 103.5(4)
C10a O102 O112 . 1_545 108.0(4)
C10a O102 C11a . 1_545 94.0(4)
C10a O102 C5a . . 62.3(4)
C4a O102 O101 . . 62.6(3)
C4a O102 O121 . . 167.1(3)
C4a O102 O111 . 1_545 75.1(2)
C4a O102 O21u . . 130.5(3)
C4a O102 O112 . 1_545 75.5(2)
C4a O102 C11a . 1_545 61.8(2)
C4a O102 C5a . . 29.8(2)
O101 O102 O121 . . 114.7(3)
O101 O102 O111 . 1_545 125.7(3)
O101 O102 O21u . . 77.1(2)
O101 O102 O112 . 1_545 136.8(3)
O101 O102 C11a . 1_545 123.4(3)
O101 O102 C5a . . 92.0(3)
O121 O102 O111 . 1_545 98.9(2)
O121 O102 O21u . . 56.90(17)
O121 O102 O112 . 1_545 108.5(2)
O121 O102 C11a . 1_545 116.8(3)
O121 O102 C5a . . 147.3(3)
O111 O102 O21u 1_545 . 154.1(2)
O111 O102 O112 1_545 1_545 44.36(17)
O111 O102 C11a 1_545 1_545 25.52(18)
O111 O102 C5a 1_545 . 48.60(19)
O21u O102 O112 . 1_545 129.2(2)
O21u O102 C11a . 1_545 154.0(3)
O21u O102 C5a . . 153.5(3)
O112 O102 C11a 1_545 1_545 24.86(19)
O112 O102 C5a 1_545 . 48.35(19)
C11a O102 C5a 1_545 . 32.0(2)
U2 O101 C10a . . 93.6(4)
U2 O101 C4a . . 125.8(3)
U2 O101 O102 . . 63.27(19)
U2 O101 O81a . . 51.16(14)
U2 O101 C9 . . 172.3(3)
U2 O101 O92 . . 148.9(2)
U2 O101 O22u . . 37.90(13)
U2 O101 O1w . . 98.2(2)
U2 O101 O71a . . 91.16(19)
U2 O101 C3a . 3_565 155.6(3)
C10a O101 C4a . . 32.3(4)
C10a O101 O102 . . 30.6(4)
C10a O101 O81a . . 143.5(5)
C10a O101 C9 . . 93.9(4)
C10a O101 O92 . . 103.5(4)
C10a O101 O22u . . 96.1(4)
C10a O101 O1w . . 133.1(5)
C10a O101 O71a . . 119.8(4)
C10a O101 C3a . 3_565 62.1(4)
C4a O101 O102 . . 62.9(3)
C4a O101 O81a . . 173.3(3)
C4a O101 C9 . . 61.8(2)
C4a O101 O92 . . 75.6(2)
C4a O101 O22u . . 118.6(3)
C4a O101 O1w . . 116.4(3)
C4a O101 O71a . . 115.6(3)
C4a O101 C3a . 3_565 29.8(2)
O102 O101 O81a . . 113.0(3)
O102 O101 C9 . . 124.1(3)
O102 O101 O92 . . 127.8(3)
O102 O101 O22u . . 74.7(2)
O102 O101 O1w . . 136.8(3)
O102 O101 O71a . . 113.3(3)
O102 O101 C3a . 3_565 92.6(3)
O81a O101 C9 . . 121.1(3)
O81a O101 O92 . . 104.8(2)
O81a O101 O22u . . 63.30(18)
O81a O101 O1w . . 70.2(2)
O81a O101 O71a . . 60.39(17)
O81a O101 C3a . 3_565 152.9(3)
C9 O101 O92 . . 25.83(18)
C9 O101 O22u . . 142.6(3)
C9 O101 O1w . . 77.9(3)
C9 O101 O71a . . 83.5(2)
C9 O101 C3a . 3_565 32.0(2)
O92 O101 O22u . . 157.2(3)
O92 O101 O1w . . 88.8(3)
O92 O101 O71a . . 57.86(18)
O92 O101 C3a . 3_565 49.51(18)
O22u O101 O1w . . 69.0(2)
O22u O101 O71a . . 121.2(2)
O22u O101 C3a . 3_565 136.4(3)
O1w O101 O71a . . 105.3(3)
O1w O101 C3a . 3_565 97.7(3)
O71a O101 C3a . 3_565 102.2(2)
C4a C1a C7a 3_465 . 177.9(5)
C4a C1a O72a 3_465 . 151.5(4)
C4a C1a C8a 3_465 . 91.0(3)
C4a C1a O71a 3_465 . 153.8(4)
C4a C1a C2a 3_465 . 59.5(4)
C4a C1a C6a 3_465 . 59.6(4)
C4a C1a C3a 3_465 . 30.3(2)
C4a C1a C5a 3_465 3_465 30.3(2)
C4a C1a C12a 3_465 1_565 90.4(3)
C7a C1a O72a . . 26.9(3)
C7a C1a C8a . . 90.5(4)
C7a C1a O71a . . 27.7(3)
C7a C1a C2a . . 122.0(6)
C7a C1a C6a . . 119.0(6)
C7a C1a C3a . . 151.2(5)
C7a C1a C5a . 3_465 148.2(5)
C7a C1a C12a . 1_565 88.2(4)
O72a C1a C8a . . 117.4(3)
O72a C1a O71a . . 54.7(2)
O72a C1a C2a . . 148.8(5)
O72a C1a C6a . . 92.2(4)
O72a C1a C3a . . 176.5(3)
O72a C1a C5a . 3_465 121.3(4)
O72a C1a C12a . 1_565 61.4(3)
C8a C1a O71a . . 62.8(3)
C8a C1a C2a . . 31.5(4)
C8a C1a C6a . . 150.4(5)
C8a C1a C3a . . 60.8(3)
C8a C1a C5a . 3_465 121.3(3)
C8a C1a C12a . 1_565 176.7(4)
O71a C1a C2a . . 94.3(4)
O71a C1a C6a . . 146.6(5)
O71a C1a C3a . . 123.5(4)
O71a C1a C5a . 3_465 175.8(4)
O71a C1a C12a . 1_565 115.8(3)
C2a C1a C6a . . 119.0(6)
C2a C1a C3a . . 29.3(3)
C2a C1a C5a . 3_465 89.8(4)
C2a C1a C12a . 1_565 149.9(5)
C6a C1a C3a . . 89.8(4)
C6a C1a C5a . 3_465 29.3(3)
C6a C1a C12a . 1_565 30.8(3)
C3a C1a C5a . 3_465 60.6(3)
C3a C1a C12a . 1_565 120.6(3)
C5a C1a C12a 3_465 1_565 60.1(3)
U1 C7a C1a . . 173.8(4)
U1 C7a O72a . . 60.0(4)
U1 C7a C8a . . 120.4(3)
U1 C7a O71a . . 61.0(3)
U1 C7a C2a . . 151.6(3)
U1 C7a C6a . . 149.7(3)
U1 C7a C12a . 1_565 118.6(3)
C1a C7a O72a . . 120.6(6)
C1a C7a C8a . . 59.2(4)
C1a C7a O71a . . 118.8(6)
C1a C7a C2a . . 27.7(3)
C1a C7a C6a . . 29.7(3)
C1a C7a C12a . 1_565 61.1(4)
O72a C7a C8a . . 178.1(5)
O72a C7a O71a . . 120.6(6)
O72a C7a C2a . . 148.2(5)
O72a C7a C6a . . 91.1(4)
O72a C7a C12a . 1_565 59.7(4)
C8a C7a O71a . . 59.6(4)
C8a C7a C2a . . 31.4(2)
C8a C7a C6a . . 88.8(3)
C8a C7a C12a . 1_565 120.2(3)
O71a C7a C2a . . 91.1(4)
O71a C7a C6a . . 148.3(5)
O71a C7a C12a . 1_565 175.8(5)
C2a C7a C6a . . 57.4(2)
C2a C7a C12a . 1_565 88.9(3)
C6a C7a C12a . 1_565 31.5(2)
U1 O72a C1a . . 125.8(3)
U1 O72a C7a . . 93.6(4)
U1 O72a O122 . 4_554 157.5(3)
U1 O72a O121 . 1_565 138.8(3)
U1 O72a O111 . . 50.36(15)
U1 O72a O71a . . 64.2(2)
U1 O72a C6a . . 154.4(3)
U1 O72a C12a . 1_565 165.0(3)
C1a O72a C7a . . 32.5(4)
C1a O72a O122 . 4_554 75.8(3)
C1a O72a O121 . 1_565 76.3(2)
C1a O72a O111 . . 170.6(3)
C1a O72a O71a . . 62.1(3)
C1a O72a C6a . . 30.1(2)
C1a O72a C12a . 1_565 62.6(3)
C7a O72a O122 . 4_554 107.0(4)
C7a O72a O121 . 1_565 104.6(4)
C7a O72a O111 . . 143.5(5)
C7a O72a O71a . . 29.7(4)
C7a O72a C6a . . 62.5(4)
C7a O72a C12a . 1_565 94.9(4)
O122 O72a O121 4_554 1_565 44.69(17)
O122 O72a O111 4_554 . 109.5(2)
O122 O72a O71a 4_554 . 135.0(3)
O122 O72a C6a 4_554 . 48.05(19)
O122 O72a C12a 4_554 1_565 24.4(2)
O121 O72a O111 1_565 . 101.7(2)
O121 O72a O71a 1_565 . 129.4(3)
O121 O72a C6a 1_565 . 49.92(19)
O121 O72a C12a 1_565 1_565 26.38(19)
O111 O72a O71a . . 114.5(3)
O111 O72a C6a . . 150.9(3)
O111 O72a C12a . 1_565 119.2(3)
O71a O72a C6a . . 92.2(3)
O71a O72a C12a . 1_565 124.4(3)
C6a O72a C12a . 1_565 32.5(2)
C1a C8a C7a . . 30.3(2)
C1a C8a O81a . . 118.5(5)
C1a C8a O82a . . 112.8(5)
C1a C8a C9 . 3_465 89.3(3)
C1a C8a O71a . . 55.4(2)
C1a C8a C2a . . 27.8(3)
C1a C8a C3a . . 57.4(2)
C7a C8a O81a . . 107.9(5)
C7a C8a O82a . . 105.2(5)
C7a C8a C9 . 3_465 119.6(3)
C7a C8a O71a . . 25.08(18)
C7a C8a C2a . . 58.1(3)
C7a C8a C3a . . 87.7(3)
O81a C8a O82a . . 124.3(7)
O81a C8a C9 . 3_465 101.0(4)
O81a C8a O71a . . 96.4(4)
O81a C8a C2a . . 119.9(6)
O81a C8a C3a . . 113.8(5)
O82a C8a C9 . 3_465 99.9(5)
O82a C8a O71a . . 95.2(4)
O82a C8a C2a . . 115.5(6)
O82a C8a C3a . . 111.1(5)
C9 C8a O71a 3_465 . 144.7(3)
C9 C8a C2a 3_465 . 61.5(4)
C9 C8a C3a 3_465 . 31.9(2)
O71a C8a C2a . . 83.2(4)
O71a C8a C3a . . 112.8(3)
C2a C8a C3a . . 29.6(3)
U2 O81a O101 . . 54.64(14)
U2 O81a C8a . . 137.4(5)
U2 O81a O82a . . 160.5(3)
U2 O81a O1h . . 48.96(13)
U2 O81a O21u . . 37.75(13)
U2 O81a O71a . . 93.19(19)
U2 O81a C2a . . 106.7(3)
U2 O81a O11w . 3_455 109.6(2)
O101 O81a C8a . . 118.2(4)
O101 O81a O82a . . 114.5(3)
O101 O81a O1h . . 102.3(2)
O101 O81a O21u . . 68.34(18)
O101 O81a O71a . . 60.05(17)
O101 O81a C2a . . 116.8(3)
O101 O81a O11w . 3_455 108.6(3)
C8a O81a O82a . . 28.0(4)
C8a O81a O1h . . 125.2(4)
C8a O81a O21u . . 99.8(4)
C8a O81a O71a . . 59.1(4)
C8a O81a C2a . . 33.7(4)
C8a O81a O11w . 3_455 111.8(5)
O82a O81a O1h . . 142.5(3)
O82a O81a O21u . . 125.8(3)
O82a O81a O71a . . 67.8(2)
O82a O81a C2a . . 61.6(2)
O82a O81a O11w . 3_455 88.9(3)
O1h O81a O21u . . 61.47(17)
O1h O81a O71a . . 131.4(2)
O1h O81a C2a . . 96.4(2)
O1h O81a O11w . 3_455 85.6(2)
O21u O81a O71a . . 70.05(19)
O21u O81a C2a . . 69.6(2)
O21u O81a O11w . 3_455 144.0(3)
O71a O81a C2a . . 62.5(2)
O71a O81a O11w . 3_455 141.6(3)
C2a O81a O11w . 3_455 132.8(3)
C8a O82a O81a . . 27.7(4)
C8a O82a O4w . . 109.2(5)
C8a O82a O2w . 3_465 131.3(5)
C8a O82a O71a . . 59.9(4)
C8a O82a C2a . . 36.0(4)
O81a O82a O4w . . 90.9(3)
O81a O82a O2w . 3_465 124.4(3)
O81a O82a O71a . . 68.6(2)
O81a O82a C2a . . 63.6(3)
O4w O82a O2w . 3_465 108.1(3)
O4w O82a O71a . . 69.1(2)
O4w O82a C2a . . 131.3(3)
O2w O82a O71a 3_465 . 167.0(3)
O2w O82a C2a 3_465 . 120.6(3)
O71a O82a C2a . . 63.2(2)
C10a C9 C4a . . 30.5(2)
C10a C9 O101 . . 25.09(18)
C10a C9 C8a . 3_565 120.0(3)
C10a C9 O92 . . 101.8(4)
C10a C9 O91 . . 112.8(5)
C10a C9 C2a . 3_565 87.4(3)
C10a C9 C3a . 3_565 58.6(3)
C4a C9 O101 . . 55.5(2)
C4a C9 C8a . 3_565 89.5(3)
C4a C9 O92 . . 113.7(5)
C4a C9 O91 . . 118.5(5)
C4a C9 C2a . 3_565 56.9(2)
C4a C9 C3a . 3_565 28.1(3)
O101 C9 C8a . 3_565 144.4(3)
O101 C9 O92 . . 92.3(4)
O101 C9 O91 . . 100.9(4)
O101 C9 C2a . 3_565 112.1(3)
O101 C9 C3a . 3_565 83.5(4)
C8a C9 O92 3_565 . 109.6(4)
C8a C9 O91 3_565 . 89.8(4)
C8a C9 C2a 3_565 3_565 32.6(2)
C8a C9 C3a 3_565 3_565 61.5(3)
O92 C9 O91 . . 124.1(6)
O92 C9 C2a . 3_565 119.4(5)
O92 C9 C3a . 3_565 119.6(6)
O91 C9 C2a . 3_565 105.2(5)
O91 C9 C3a . 3_565 115.8(6)
C2a C9 C3a 3_565 3_565 28.8(3)
U1 O92 O101 . . 98.9(2)
U1 O92 C9 . . 141.1(5)
U1 O92 O91 . . 167.9(3)
U1 O92 O12u . . 37.78(14)
U1 O92 O4w . . 115.7(2)
U1 O92 O1h . 3_565 50.15(14)
U1 O92 O71a . . 55.93(16)
U1 O92 C3a . 3_565 108.8(3)
O101 O92 C9 . . 61.8(4)
O101 O92 O91 . . 71.7(2)
O101 O92 O12u . . 75.1(2)
O101 O92 O4w . . 80.0(2)
O101 O92 O1h . 3_565 137.1(2)
O101 O92 O71a . . 61.75(18)
O101 O92 C3a . 3_565 63.5(2)
C9 O92 O91 . . 27.5(4)
C9 O92 O12u . . 103.4(4)
C9 O92 O4w . . 95.1(4)
C9 O92 O1h . 3_565 120.4(4)
C9 O92 O71a . . 123.2(4)
C9 O92 C3a . 3_565 33.1(4)
O91 O92 O12u . . 130.3(3)
O91 O92 O4w . . 71.1(2)
O91 O92 O1h . 3_565 132.6(3)
O91 O92 O71a . . 122.2(3)
O91 O92 C3a . 3_565 60.4(2)
O12u O92 O4w . . 136.7(3)
O12u O92 O1h . 3_565 62.53(18)
O12u O92 O71a . . 68.0(2)
O12u O92 C3a . 3_565 72.1(2)
O4w O92 O1h . 3_565 136.5(3)
O4w O92 O71a . . 69.0(2)
O4w O92 C3a . 3_565 125.7(3)
O1h O92 O71a 3_565 . 105.1(2)
O1h O92 C3a 3_565 3_565 95.8(3)
O71a O92 C3a . 3_565 118.1(3)
Nd1 O91 C9 . . 143.7(5)
Nd1 O91 O92 . . 116.3(3)
Nd1 O91 O4w . . 54.82(17)
Nd1 O91 O2w . . 58.77(18)
Nd1 O91 O1w . . 58.0(2)
Nd1 O91 C3a . 3_565 173.7(3)
C9 O91 O92 . . 28.4(4)
C9 O91 O4w . . 89.3(4)
C9 O91 O2w . . 144.6(5)
C9 O91 O1w . . 113.7(5)
C9 O91 C3a . 3_565 35.7(4)
O92 O91 O4w . . 64.4(2)
O92 O91 O2w . . 137.6(3)
O92 O91 O1w . . 109.3(3)
O92 O91 C3a . 3_565 63.9(3)
O4w O91 O2w . . 108.5(3)
O4w O91 O1w . . 62.6(2)
O4w O91 C3a . 3_565 122.8(3)
O2w O91 O1w . . 101.7(3)
O2w O91 C3a . 3_565 125.9(3)
O1w O91 C3a . 3_565 115.7(3)
U1 O12u O92 . . 54.62(18)
U1 O12u O111 . . 56.43(19)
U1 O12u O12w . 1_554 151.0(4)
O92 O12u O111 . . 108.6(2)
O92 O12u O12w . 1_554 152.7(4)
O111 O12u O12w . 1_554 98.7(4)
U2 O22u O101 . . 60.02(18)
U2 O22u O1h . . 55.88(18)
O101 O22u O1h . . 110.9(2)
Nd1 O122 O72a . 4_545 113.7(2)
Nd1 O122 O5w . . 55.45(17)
Nd1 O122 O121 . 4_555 118.0(3)
Nd1 O122 O2w . . 59.10(18)
Nd1 O122 C6a . 4_545 176.2(3)
Nd1 O122 C12a . 4_555 145.7(5)
Nd1 O122 O7w . . 52.9(3)
O72a O122 O5w 4_545 . 79.6(2)
O72a O122 O121 4_545 4_555 64.6(2)
O72a O122 O2w 4_545 . 160.0(3)
O72a O122 C6a 4_545 4_545 63.0(2)
O72a O122 C12a 4_545 4_555 57.9(4)
O72a O122 O7w 4_545 . 99.3(3)
O5w O122 O121 . 4_555 64.2(2)
O5w O122 O2w . . 106.2(3)
O5w O122 C6a . 4_545 124.3(3)
O5w O122 C12a . 4_555 90.6(4)
O5w O122 O7w . . 99.6(3)
O121 O122 O2w 4_555 . 135.3(3)
O121 O122 C6a 4_555 4_545 63.0(3)
O121 O122 C12a 4_555 4_555 28.0(4)
O121 O122 O7w 4_555 . 158.1(3)
O2w O122 C6a . 4_545 123.2(3)
O2w O122 C12a . 4_555 139.3(5)
O2w O122 O7w . . 61.1(3)
C6a O122 C12a 4_545 4_555 35.0(4)
C6a O122 O7w 4_545 . 124.8(4)
C12a O122 O7w 4_555 . 153.1(5)
Nd1 O5w O122 . . 52.36(16)
Nd1 O5w O4w . . 54.19(18)
Nd1 O5w O121 . 4_555 96.4(2)
Nd1 O5w O112 . 4_545 127.9(3)
Nd1 O5w O3w . . 55.02(19)
Nd1 O5w O6w . . 56.1(3)
O122 O5w O4w . . 105.7(3)
O122 O5w O121 . 4_555 45.14(18)
O122 O5w O112 . 4_545 134.0(3)
O122 O5w O3w . . 69.0(2)
O122 O5w O6w . . 76.1(3)
O4w O5w O121 . 4_555 144.0(3)
O4w O5w O112 . 4_545 98.7(3)
O4w O5w O3w . . 62.4(3)
O4w O5w O6w . . 73.1(3)
O121 O5w O112 4_555 4_545 116.8(3)
O121 O5w O3w 4_555 . 84.4(3)
O121 O5w O6w 4_555 . 109.7(3)
O112 O5w O3w 4_545 . 155.7(3)
O112 O5w O6w 4_545 . 74.7(3)
O3w O5w O6w . . 110.7(3)
Nd1 O4w O82a . . 137.9(3)
Nd1 O4w O92 . . 94.5(2)
Nd1 O4w O91 . . 51.91(16)
Nd1 O4w O5w . . 53.88(18)
Nd1 O4w O1w . . 53.9(2)
Nd1 O4w O9w . 1_565 124.9(4)
O82a O4w O92 . . 113.9(3)
O82a O4w O91 . . 136.2(3)
O82a O4w O5w . . 112.8(3)
O82a O4w O1w . . 94.8(3)
O82a O4w O9w . 1_565 76.1(3)
O92 O4w O91 . . 44.55(18)
O92 O4w O5w . . 132.5(3)
O92 O4w O1w . . 88.3(3)
O92 O4w O9w . 1_565 108.8(4)
O91 O4w O5w . . 102.3(3)
O91 O4w O1w . . 54.9(2)
O91 O4w O9w . 1_565 140.6(4)
O5w O4w O1w . . 96.2(3)
O5w O4w O9w . 1_565 74.6(3)
O1w O4w O9w . 1_565 162.8(4)
U2 O121 O102 . . 53.87(15)
U2 O121 O72a . 1_545 97.7(2)
U2 O121 O122 . 4_544 167.4(3)
U2 O121 O5w . 4_544 114.1(2)
U2 O121 O21u . . 38.93(14)
U2 O121 C6a . 1_545 109.5(3)
U2 O121 C12a . . 142.7(5)
O102 O121 O72a . 1_545 72.31(19)
O102 O121 O122 . 4_544 123.9(3)
O102 O121 O5w . 4_544 64.9(2)
O102 O121 O21u . . 62.21(18)
O102 O121 C6a . 1_545 131.3(3)
O102 O121 C12a . . 133.5(4)
O72a O121 O122 1_545 4_544 70.8(2)
O72a O121 O5w 1_545 4_544 84.2(2)
O72a O121 O21u 1_545 . 130.3(2)
O72a O121 C6a 1_545 1_545 65.0(2)
O72a O121 C12a 1_545 . 63.4(4)
O122 O121 O5w 4_544 4_544 70.7(2)
O122 O121 O21u 4_544 . 153.6(3)
O122 O121 C6a 4_544 1_545 61.7(2)
O122 O121 C12a 4_544 . 27.4(4)
O5w O121 O21u 4_544 . 93.5(2)
O5w O121 C6a 4_544 1_545 129.2(3)
O5w O121 C12a 4_544 . 96.5(4)
O21u O121 C6a . 1_545 137.2(3)
O21u O121 C12a . . 164.1(5)
C6a O121 C12a 1_545 . 34.3(4)
U1 O1h U2 3_465 . 146.7(3)
U1 O1h O81a 3_465 . 121.7(2)
U1 O1h O92 3_465 3_465 52.03(15)
U1 O1h O22u 3_465 . 173.0(3)
U1 O1h O13u 3_465 3_465 39.59(14)
U1 O1h O8w 3_465 3_455 108.9(2)
U2 O1h O81a . . 51.58(14)
U2 O1h O92 . 3_465 121.0(2)
U2 O1h O22u . . 39.68(13)
U2 O1h O13u . 3_465 173.3(3)
U2 O1h O8w . 3_455 103.9(2)
O81a O1h O92 . 3_465 72.89(19)
O81a O1h O22u . . 63.76(18)
O81a O1h O13u . 3_465 130.8(2)
O81a O1h O8w . 3_455 89.9(2)
O92 O1h O22u 3_465 . 130.8(2)
O92 O1h O13u 3_465 3_465 64.03(18)
O92 O1h O8w 3_465 3_455 93.2(2)
O22u O1h O13u . 3_465 133.9(3)
O22u O1h O8w . 3_455 65.6(2)
O13u O1h O8w 3_465 3_455 70.6(2)
U1 O111 O102 . 1_565 96.4(2)
U1 O111 O72a . . 53.46(15)
U1 O111 O12u . . 38.96(14)
U1 O111 O112 . . 163.1(3)
U1 O111 C11a . . 140.6(5)
U1 O111 C5a . 1_565 108.1(3)
O102 O111 O72a 1_565 . 70.36(19)
O102 O111 O12u 1_565 . 129.7(2)
O102 O111 O112 1_565 . 67.2(2)
O102 O111 C11a 1_565 . 60.5(4)
O102 O111 C5a 1_565 1_565 63.0(2)
O72a O111 O12u . . 63.67(19)
O72a O111 O112 . . 120.3(3)
O72a O111 C11a . . 129.1(4)
O72a O111 C5a . 1_565 127.2(3)
O12u O111 O112 . . 157.1(3)
O12u O111 C11a . . 166.3(5)
O12u O111 C5a . 1_565 136.7(3)
O112 O111 C11a . . 27.2(4)
O112 O111 C5a . 1_565 61.5(3)
C11a O111 C5a . 1_565 34.3(4)
U1 O13u O1h . 3_565 56.22(18)
U1 O13u O71a . . 58.23(18)
O1h O13u O71a 3_565 . 108.2(2)
U2 O21u O102 . . 55.45(17)
U2 O21u O81a . . 54.59(17)
U2 O21u O121 . . 56.19(18)
U2 O21u O10w . 4_554 134.9(3)
O102 O21u O81a . . 93.1(2)
O102 O21u O121 . . 60.89(18)
O102 O21u O10w . 4_554 110.8(3)
O81a O21u O121 . . 108.2(2)
O81a O21u O10w . 4_554 155.1(3)
O121 O21u O10w . 4_554 79.2(3)
O102 O112 O5w 1_565 4_554 65.0(2)
O102 O112 O111 1_565 . 68.5(2)
O102 O112 C11a 1_565 . 61.5(4)
O102 O112 O2w 1_565 2_674 164.9(3)
O102 O112 C5a 1_565 1_565 63.7(2)
O102 O112 O12w 1_565 1_564 87.0(4)
O5w O112 O111 4_554 . 89.6(3)
O5w O112 C11a 4_554 . 108.3(5)
O5w O112 O2w 4_554 2_674 114.5(3)
O5w O112 C5a 4_554 1_565 127.6(3)
O5w O112 O12w 4_554 1_564 88.9(3)
O111 O112 C11a . . 28.3(4)
O111 O112 O2w . 2_674 126.3(3)
O111 O112 C5a . 1_565 62.6(3)
O111 O112 O12w . 1_564 153.5(4)
C11a O112 O2w . 2_674 129.1(5)
C11a O112 C5a . 1_565 34.4(4)
C11a O112 O12w . 1_564 129.9(6)
O2w O112 C5a 2_674 1_565 117.7(3)
O2w O112 O12w 2_674 1_564 77.9(4)
C5a O112 O12w 1_565 1_564 98.1(4)
C10a C11a C4a 1_565 1_565 30.18(19)
C10a C11a O102 1_565 1_565 25.54(18)
C10a C11a O111 1_565 . 101.8(4)
C10a C11a O112 1_565 . 108.0(5)
C10a C11a C6a 1_565 3_575 87.1(3)
C10a C11a C5a 1_565 1_565 58.0(3)
C10a C11a C12a 1_565 3_565 119.4(3)
C4a C11a O102 1_565 1_565 55.4(2)
C4a C11a O111 1_565 . 113.8(5)
C4a C11a O112 1_565 . 115.5(5)
C4a C11a C6a 1_565 3_575 57.0(2)
C4a C11a C5a 1_565 1_565 27.9(3)
C4a C11a C12a 1_565 3_565 89.3(3)
O102 C11a O111 1_565 . 94.0(4)
O102 C11a O112 1_565 . 93.7(4)
O102 C11a C6a 1_565 3_575 112.4(3)
O102 C11a C5a 1_565 1_565 83.3(4)
O102 C11a C12a 1_565 3_565 144.7(3)
O111 C11a O112 . . 124.5(6)
O111 C11a C6a . 3_575 113.9(5)
O111 C11a C5a . 1_565 117.3(6)
O111 C11a C12a . 3_565 103.2(4)
O112 C11a C6a . 3_575 113.3(5)
O112 C11a C5a . 1_565 118.2(6)
O112 C11a C12a . 3_565 101.2(5)
C6a C11a C5a 3_575 1_565 29.1(3)
C6a C11a C12a 3_575 3_565 32.4(2)
C5a C11a C12a 1_565 3_565 61.5(4)
Nd1 O3w O5w . . 57.21(19)
Nd1 O3w O2w . . 54.44(17)
Nd1 O3w O11w . 1_565 137.8(4)
Nd1 O3w O10w . 1_565 138.3(4)
O5w O3w O2w . . 102.1(3)
O5w O3w O11w . 1_565 164.7(4)
O5w O3w O10w . 1_565 84.5(3)
O2w O3w O11w . 1_565 89.3(3)
O2w O3w O10w . 1_565 130.4(4)
O11w O3w O10w 1_565 1_565 80.2(3)
Nd1 O2w O82a . 3_565 122.0(3)
Nd1 O2w O91 . . 55.65(17)
Nd1 O2w O122 . . 55.48(17)
Nd1 O2w O112 . 2_675 123.9(3)
Nd1 O2w O3w . . 52.37(17)
Nd1 O2w O7w . . 53.2(3)
O82a O2w O91 3_565 . 67.8(2)
O82a O2w O122 3_565 . 163.5(3)
O82a O2w O112 3_565 2_675 105.7(2)
O82a O2w O3w 3_565 . 96.0(3)
O82a O2w O7w 3_565 . 129.5(4)
O91 O2w O122 . . 111.0(3)
O91 O2w O112 . 2_675 162.2(3)
O91 O2w O3w . . 67.0(3)
O91 O2w O7w . . 79.2(3)
O122 O2w O112 . 2_675 70.3(2)
O122 O2w O3w . . 69.5(3)
O122 O2w O7w . . 64.0(3)
O112 O2w O3w 2_675 . 98.3(3)
O112 O2w O7w 2_675 . 115.5(4)
O3w O2w O7w . . 105.1(3)
Nd1 O1w O101 . . 115.2(3)
Nd1 O1w O91 . . 55.0(2)
Nd1 O1w O4w . . 54.1(2)
Nd1 O1w O11w . 3_455 114.5(4)
Nd1 O1w O7w . . 54.5(3)
Nd1 O1w O6w . . 56.4(3)
Nd1 O1w O9w . . 111.3(5)
O101 O1w O91 . . 65.5(3)
O101 O1w O4w . . 78.1(3)
O101 O1w O11w . 3_455 105.9(3)
O101 O1w O7w . . 137.2(4)
O101 O1w O6w . . 148.4(4)
O101 O1w O9w . . 126.1(5)
O91 O1w O4w . . 62.5(2)
O91 O1w O11w . 3_455 152.5(4)
O91 O1w O7w . . 80.1(4)
O91 O1w O6w . . 111.1(4)
O91 O1w O9w . . 129.7(5)
O4w O1w O11w . 3_455 90.5(3)
O4w O1w O7w . . 108.6(4)
O4w O1w O6w . . 73.4(4)
O4w O1w O9w . . 154.9(5)
O11w O1w O7w 3_455 . 116.0(4)
O11w O1w O6w 3_455 . 61.6(3)
O11w O1w O9w 3_455 . 77.1(4)
O7w O1w O6w . . 66.8(4)
O7w O1w O9w . . 60.0(4)
O6w O1w O9w . . 81.5(5)
U1 O71a O101 . . 95.4(2)
U1 O71a C1a . . 125.8(3)
U1 O71a C7a . . 92.6(4)
U1 O71a O72a . . 63.2(2)
U1 O71a C8a . . 170.5(3)
U1 O71a O81a . . 154.5(2)
U1 O71a O82a . . 146.5(2)
U1 O71a O92 . . 52.24(15)
U1 O71a O13u . . 37.30(13)
U1 O71a C2a . . 154.6(3)
O101 O71a C1a . . 120.8(3)
O101 O71a C7a . . 129.3(4)
O101 O71a O72a . . 124.1(3)
O101 O71a C8a . . 83.7(2)
O101 O71a O81a . . 59.56(17)
O101 O71a O82a . . 94.7(2)
O101 O71a O92 . . 60.38(18)
O101 O71a O13u . . 122.6(2)
O101 O71a C2a . . 104.3(2)
C1a O71a C7a . . 33.5(4)
C1a O71a O72a . . 63.2(3)
C1a O71a C8a . . 61.8(3)
C1a O71a O81a . . 75.8(2)
C1a O71a O82a . . 74.0(3)
C1a O71a O92 . . 178.1(3)
C1a O71a O13u . . 115.1(3)
C1a O71a C2a . . 29.0(2)
C7a O71a O72a . . 29.7(4)
C7a O71a C8a . . 95.3(4)
C7a O71a O81a . . 106.6(4)
C7a O71a O82a . . 105.3(4)
C7a O71a O92 . . 144.6(5)
C7a O71a O13u . . 92.0(4)
C7a O71a C2a . . 62.5(4)
O72a O71a C8a . . 125.0(3)
O72a O71a O81a . . 132.9(3)
O72a O71a O82a . . 132.5(3)
O72a O71a O92 . . 114.9(3)
O72a O71a O13u . . 71.3(2)
O72a O71a C2a . . 92.2(3)
C8a O71a O81a . . 24.51(18)
C8a O71a O82a . . 24.98(19)
C8a O71a O92 . . 120.1(3)
C8a O71a O13u . . 136.8(3)
C8a O71a C2a . . 32.8(2)
O81a O71a O82a . . 43.67(16)
O81a O71a O92 . . 106.1(2)
O81a O71a O13u . . 152.6(3)
O81a O71a C2a . . 49.11(18)
O82a O71a O92 . . 107.6(2)
O82a O71a O13u . . 112.6(2)
O82a O71a C2a . . 48.32(19)
O92 O71a O13u . . 63.44(18)
O92 O71a C2a . . 152.9(3)
O13u O71a C2a . . 131.9(3)
C4a C2a C1a 3_465 . 91.0(4)
C4a C2a C7a 3_465 . 121.3(3)
C4a C2a C8a 3_465 . 148.2(5)
C4a C2a O81a 3_465 . 138.9(3)
C4a C2a O82a 3_465 . 136.8(4)
C4a C2a C9 3_465 3_465 62.4(3)
C4a C2a O71a 3_465 . 147.7(3)
C4a C2a C6a 3_465 . 60.1(3)
C4a C2a C3a 3_465 . 30.9(3)
C4a C2a C5a 3_465 3_465 30.4(2)
C1a C2a C7a . . 30.3(3)
C1a C2a C8a . . 120.7(6)
C1a C2a O81a . . 119.5(5)
C1a C2a O82a . . 117.1(5)
C1a C2a C9 . 3_465 153.4(5)
C1a C2a O71a . . 56.7(4)
C1a C2a C6a . . 31.0(3)
C1a C2a C3a . . 121.9(6)
C1a C2a C5a . 3_465 60.7(4)
C7a C2a C8a . . 90.4(4)
C7a C2a O81a . . 91.9(3)
C7a C2a O82a . . 91.6(3)
C7a C2a C9 . 3_465 176.3(4)
C7a C2a O71a . . 26.4(2)
C7a C2a C6a . . 61.3(3)
C7a C2a C3a . . 152.1(5)
C7a C2a C5a . 3_465 91.0(3)
C8a C2a O81a . . 26.4(3)
C8a C2a O82a . . 28.5(3)
C8a C2a C9 . 3_465 85.9(4)
C8a C2a O71a . . 64.0(3)
C8a C2a C6a . . 151.6(5)
C8a C2a C3a . . 117.4(6)
C8a C2a C5a . 3_465 177.2(5)
O81a C2a O82a . . 54.8(2)
O81a C2a C9 . 3_465 84.7(3)
O81a C2a O71a . . 68.4(2)
O81a C2a C6a . . 145.5(4)
O81a C2a C3a . . 112.6(4)
O81a C2a C5a . 3_465 155.8(3)
O82a C2a C9 . 3_465 85.2(3)
O82a C2a O71a . . 68.5(2)
O82a C2a C6a . . 139.2(4)
O82a C2a C3a . . 113.0(5)
O82a C2a C5a . 3_465 149.1(3)
C9 C2a O71a 3_465 . 149.9(3)
C9 C2a C6a 3_465 . 122.4(3)
C9 C2a C3a 3_465 . 31.5(3)
C9 C2a C5a 3_465 3_465 92.7(3)
O71a C2a C6a . . 87.7(3)
O71a C2a C3a . . 178.5(5)
O71a C2a C5a . 3_465 117.4(3)
C6a C2a C3a . . 90.9(4)
C6a C2a C5a . 3_465 29.7(2)
C3a C2a C5a . 3_465 61.2(4)
C4a C6a C1a 3_465 . 90.0(4)
C4a C6a C7a 3_465 . 121.3(3)
C4a C6a O72a 3_465 . 147.5(3)
C4a C6a O122 3_465 4_554 135.8(4)
C4a C6a O121 3_465 1_565 142.5(3)
C4a C6a C11a 3_465 3_475 62.9(3)
C4a C6a C2a 3_465 . 60.1(3)
C4a C6a C3a 3_465 . 30.2(2)
C4a C6a C5a 3_465 3_465 30.7(4)
C4a C6a C12a 3_465 1_565 149.3(5)
C1a C6a C7a . . 31.3(3)
C1a C6a O72a . . 57.7(4)
C1a C6a O122 . 4_554 120.7(5)
C1a C6a O121 . 1_565 114.6(4)
C1a C6a C11a . 3_475 152.8(5)
C1a C6a C2a . . 30.0(3)
C1a C6a C3a . . 59.8(4)
C1a C6a C5a . 3_465 120.7(6)
C1a C6a C12a . 1_565 120.7(6)
C7a C6a O72a . . 26.4(2)
C7a C6a O122 . 4_554 93.2(3)
C7a C6a O121 . 1_565 87.1(3)
C7a C6a C11a . 3_475 175.2(4)
C7a C6a C2a . . 61.3(3)
C7a C6a C3a . . 91.1(3)
C7a C6a C5a . 3_465 152.0(5)
C7a C6a C12a . 1_565 89.3(4)
O72a C6a O122 . 4_554 68.9(2)
O72a C6a O121 . 1_565 65.1(2)
O72a C6a C11a . 3_475 149.1(3)
O72a C6a C2a . . 87.7(3)
O72a C6a C3a . . 117.4(3)
O72a C6a C5a . 3_465 175.6(5)
O72a C6a C12a . 1_565 63.0(4)
O122 C6a O121 4_554 1_565 55.3(2)
O122 C6a C11a 4_554 3_475 82.0(3)
O122 C6a C2a 4_554 . 144.2(4)
O122 C6a C3a 4_554 . 152.1(3)
O122 C6a C5a 4_554 3_465 110.5(5)
O122 C6a C12a 4_554 1_565 27.6(3)
O121 C6a C11a 1_565 3_475 90.2(3)
O121 C6a C2a 1_565 . 138.2(4)
O121 C6a C3a 1_565 . 152.5(3)
O121 C6a C5a 1_565 3_465 118.3(5)
O121 C6a C12a 1_565 1_565 27.7(3)
C11a C6a C2a 3_475 . 122.9(3)
C11a C6a C3a 3_475 . 93.1(3)
C11a C6a C5a 3_475 3_465 32.1(4)
C11a C6a C12a 3_475 1_565 86.4(4)
C2a C6a C3a . . 29.8(2)
C2a C6a C5a . 3_465 90.8(4)
C2a C6a C12a . 1_565 150.6(5)
C3a C6a C5a . 3_465 61.0(4)
C3a C6a C12a . 1_565 179.5(5)
C5a C6a C12a 3_465 1_565 118.6(6)
C10a C3a C4a 3_465 3_465 31.2(3)
C10a C3a O101 3_465 3_465 26.1(2)
C10a C3a C1a 3_465 . 121.0(3)
C10a C3a C8a 3_465 . 175.5(4)
C10a C3a C9 3_465 3_465 90.4(4)
C10a C3a O92 3_465 3_465 88.5(3)
C10a C3a O91 3_465 3_465 96.1(3)
C10a C3a C2a 3_465 . 149.7(5)
C10a C3a C6a 3_465 . 90.5(3)
C10a C3a C5a 3_465 3_465 60.9(3)
C4a C3a O101 3_465 3_465 57.2(3)
C4a C3a C1a 3_465 . 89.8(4)
C4a C3a C8a 3_465 . 151.7(5)
C4a C3a C9 3_465 3_465 121.6(6)
C4a C3a O92 3_465 3_465 115.7(4)
C4a C3a O91 3_465 3_465 123.3(5)
C4a C3a C2a 3_465 . 118.7(6)
C4a C3a C6a 3_465 . 59.4(4)
C4a C3a C5a 3_465 3_465 29.8(3)
O101 C3a C1a 3_465 . 146.5(3)
O101 C3a C8a 3_465 . 150.4(3)
O101 C3a C9 3_465 3_465 64.5(3)
O101 C3a O92 3_465 3_465 67.0(2)
O101 C3a O91 3_465 3_465 71.9(2)
O101 C3a C2a 3_465 . 172.6(5)
O101 C3a C6a 3_465 . 116.2(3)
O101 C3a C5a 3_465 3_465 86.8(3)
C1a C3a C8a . . 61.9(3)
C1a C3a C9 . 3_465 148.4(5)
C1a C3a O92 . 3_465 143.0(3)
C1a C3a O91 . 3_465 132.2(4)
C1a C3a C2a . . 28.8(3)
C1a C3a C6a . . 30.4(2)
C1a C3a C5a . 3_465 60.0(3)
C8a C3a C9 . 3_465 86.6(4)
C8a C3a O92 . 3_465 90.4(3)
C8a C3a O91 . 3_465 79.7(3)
C8a C3a C2a . . 33.0(3)
C8a C3a C6a . . 92.3(3)
C8a C3a C5a . 3_465 121.9(3)
C9 C3a O92 3_465 3_465 27.3(3)
C9 C3a O91 3_465 3_465 28.5(3)
C9 C3a C2a 3_465 . 119.6(6)
C9 C3a C6a 3_465 . 176.5(5)
C9 C3a C5a 3_465 3_465 151.3(5)
O92 C3a O91 3_465 3_465 55.7(2)
O92 C3a C2a 3_465 . 119.6(5)
O92 C3a C6a 3_465 . 156.1(3)
O92 C3a C5a 3_465 3_465 141.1(3)
O91 C3a C2a 3_465 . 108.7(5)
O91 C3a C6a 3_465 . 148.0(3)
O91 C3a C5a 3_465 3_465 143.5(3)
C2a C3a C6a . . 59.3(4)
C2a C3a C5a . 3_465 88.9(4)
C6a C3a C5a . 3_465 29.6(2)
C10a C5a C4a . . 30.9(3)
C10a C5a O102 . . 26.8(2)
C10a C5a C1a . 3_565 120.0(3)
C10a C5a O111 . 1_545 89.7(3)
C10a C5a O112 . 1_545 93.2(3)
C10a C5a C11a . 1_545 91.3(4)
C10a C5a C2a . 3_565 90.5(3)
C10a C5a C6a . 3_565 149.9(5)
C10a C5a C3a . 3_565 60.6(3)
C10a C5a C12a . 3_555 176.8(4)
C4a C5a O102 . . 57.4(3)
C4a C5a C1a . 3_565 89.1(4)
C4a C5a O111 . 1_545 117.8(4)
C4a C5a O112 . 1_545 118.9(5)
C4a C5a C11a . 1_545 122.1(6)
C4a C5a C2a . 3_565 59.7(4)
C4a C5a C6a . 3_565 119.2(6)
C4a C5a C3a . 3_565 29.8(3)
C4a C5a C12a . 3_555 151.5(5)
O102 C5a C1a . 3_565 146.4(3)
O102 C5a O111 . 1_545 68.4(2)
O102 C5a O112 . 1_545 68.0(2)
O102 C5a C11a . 1_545 64.7(4)
O102 C5a C2a . 3_565 117.0(3)
O102 C5a C6a . 3_565 176.2(5)
O102 C5a C3a . 3_565 87.1(3)
O102 C5a C12a . 3_555 151.1(3)
C1a C5a O111 3_565 1_545 139.8(3)
C1a C5a O112 3_565 1_545 137.8(4)
C1a C5a C11a 3_565 1_545 148.8(5)
C1a C5a C2a 3_565 3_565 29.5(2)
C1a C5a C6a 3_565 3_565 30.0(3)
C1a C5a C3a 3_565 3_565 59.4(3)
C1a C5a C12a 3_565 3_555 62.4(3)
O111 C5a O112 1_545 1_545 55.8(2)
O111 C5a C11a 1_545 1_545 28.4(3)
O111 C5a C2a 1_545 3_565 151.8(3)
O111 C5a C6a 1_545 3_565 115.3(5)
O111 C5a C3a 1_545 3_565 140.7(3)
O111 C5a C12a 1_545 3_555 87.2(3)
O112 C5a C11a 1_545 1_545 27.4(3)
O112 C5a C2a 1_545 3_565 152.2(3)
O112 C5a C6a 1_545 3_565 114.3(5)
O112 C5a C3a 1_545 3_565 142.2(4)
O112 C5a C12a 1_545 3_555 85.7(3)
C11a C5a C2a 1_545 3_565 178.2(5)
C11a C5a C6a 1_545 3_565 118.7(6)
C11a C5a C3a 1_545 3_565 151.8(5)
C11a C5a C12a 1_545 3_555 86.4(4)
C2a C5a C6a 3_565 3_565 59.5(4)
C2a C5a C3a 3_565 3_565 29.9(2)
C2a C5a C12a 3_565 3_555 91.8(3)
C6a C5a C3a 3_565 3_565 89.4(4)
C6a C5a C12a 3_565 3_555 32.3(4)
C3a C5a C12a 3_565 3_555 121.8(3)
C1a C12a C7a 1_545 1_545 30.7(2)
C1a C12a O72a 1_545 1_545 56.1(2)
C1a C12a O122 1_545 4_544 117.8(5)
C1a C12a O121 1_545 . 112.0(5)
C1a C12a C11a 1_545 3_465 89.7(3)
C1a C12a C6a 1_545 1_545 28.5(3)
C1a C12a C5a 1_545 3_455 57.6(2)
C7a C12a O72a 1_545 1_545 25.43(19)
C7a C12a O122 1_545 4_544 110.1(5)
C7a C12a O121 1_545 . 100.0(5)
C7a C12a C11a 1_545 3_465 120.4(3)
C7a C12a C6a 1_545 1_545 59.2(4)
C7a C12a C5a 1_545 3_455 88.3(3)
O72a C12a O122 1_545 4_544 97.7(5)
O72a C12a O121 1_545 . 90.3(4)
O72a C12a C11a 1_545 3_465 145.5(3)
O72a C12a C6a 1_545 1_545 84.5(4)
O72a C12a C5a 1_545 3_455 113.5(3)
O122 C12a O121 4_544 . 124.6(7)
O122 C12a C11a 4_544 3_465 94.6(5)
O122 C12a C6a 4_544 1_545 117.3(6)
O122 C12a C5a 4_544 3_455 108.8(5)
O121 C12a C11a . 3_465 108.8(5)
O121 C12a C6a . 1_545 117.9(6)
O121 C12a C5a . 3_455 117.6(5)
C11a C12a C6a 3_465 1_545 61.2(4)
C11a C12a C5a 3_465 3_455 32.1(2)
C6a C12a C5a 1_545 3_455 29.1(3)
O81a O11w O3w 3_555 1_545 108.7(3)
O81a O11w O1w 3_555 3_555 70.4(3)
O81a O11w O8w 3_555 . 94.8(3)
O81a O11w O6w 3_555 3_555 109.0(4)
O3w O11w O1w 1_545 3_555 155.8(4)
O3w O11w O8w 1_545 . 98.1(3)
O3w O11w O6w 1_545 3_555 104.5(4)
O1w O11w O8w 3_555 . 106.1(4)
O1w O11w O6w 3_555 3_555 55.8(3)
O8w O11w O6w . 3_555 139.2(4)
O1h O8w O11w 3_555 . 86.6(3)
Nd1 O7w O122 . . 52.6(3)
Nd1 O7w O2w . . 56.2(3)
Nd1 O7w O1w . . 57.6(3)
Nd1 O7w O10w . . 136.1(6)
Nd1 O7w O9w . . 113.4(5)
O122 O7w O2w . . 54.9(3)
O122 O7w O1w . . 108.8(5)
O122 O7w O10w . . 87.2(4)
O122 O7w O9w . . 146.6(5)
O2w O7w O1w . . 96.6(5)
O2w O7w O10w . . 88.1(4)
O2w O7w O9w . . 149.1(6)
O1w O7w O10w . . 163.1(6)
O1w O7w O9w . . 59.2(4)
O10w O7w O9w . . 110.1(6)
O21u O10w O3w 4_545 1_545 116.9(4)
O21u O10w O7w 4_545 . 106.9(5)
O21u O10w O12w 4_545 2_664 114.7(5)
O3w O10w O7w 1_545 . 92.4(5)
O3w O10w O12w 1_545 2_664 113.4(5)
O7w O10w O12w . 2_664 109.7(5)
Nd1 O6w O5w . . 56.6(3)
Nd1 O6w O1w . . 57.0(3)
Nd1 O6w O11w . 3_455 115.9(4)
O5w O6w O1w . . 105.6(4)
O5w O6w O11w . 3_455 129.8(5)
O1w O6w O11w . 3_455 62.6(3)
O12u O12w O112 1_556 1_546 100.9(5)
O12u O12w O10w 1_556 2_665 78.5(4)
O12u O12w O9w 1_556 4_555 143.6(6)
O112 O12w O10w 1_546 2_665 103.5(5)
O112 O12w O9w 1_546 4_555 96.9(6)
O10w O12w O9w 2_665 4_555 127.6(6)
O4w O9w O1w 1_545 . 139.3(6)
O4w O9w O7w 1_545 . 116.5(6)
O4w O9w O12w 1_545 4_544 115.1(6)
O1w O9w O7w . . 60.8(5)
O1w O9w O12w . 4_544 105.6(6)
O7w O9w O12w . 4_544 92.6(6)

loop_
_geom_bond_atom_site_label_1
_geom_bond_atom_site_label_2
_geom_bond_site_symmetry_2
_geom_bond_distance
U1 C7a . 2.830(6)
U1 O72a . 2.456(6)
U1 O92 . 2.365(5)
U1 O12u . 1.777(6)
U1 O1h 3_565 2.303(5)
U1 O111 . 2.354(5)
U1 O13u . 1.766(5)
U1 O71a . 2.478(5)
U2 C10a . 2.858(6)
U2 O102 . 2.468(5)
U2 O101 . 2.493(5)
U2 O81a . 2.381(5)
U2 O22u . 1.768(5)
U2 O121 . 2.366(5)
U2 O1h . 2.293(5)
U2 O21u . 1.789(5)
Nd1 O91 . 2.456(6)
Nd1 O122 . 2.442(5)
Nd1 O5w . 2.541(6)
Nd1 O4w . 2.550(7)
Nd1 O3w . 2.476(6)
Nd1 O2w . 2.544(6)
Nd1 O1w . 2.542(9)
Nd1 O7w . 2.451(13)
Nd1 O6w . 2.525(12)
C10a C4a . 1.490(8)
C10a O102 . 1.281(9)
C10a O101 . 1.248(9)
C10a C9 . 2.937(10)
C10a C11a 1_545 2.965(10)
C10a C3a 3_565 2.506(9)
C10a C5a . 2.514(9)
C4a O102 . 2.394(8)
C4a O101 . 2.387(8)
C4a C1a 3_565 2.801(8)
C4a C9 . 2.553(9)
C4a C11a 1_545 2.564(9)
C4a C2a 3_565 2.415(9)
C4a C6a 3_565 2.415(9)
C4a C3a 3_565 1.412(9)
C4a C5a . 1.414(9)
O102 O101 . 2.186(8)
O102 O121 . 2.958(7)
O102 O111 1_545 2.963(7)
O102 O21u . 2.995(7)
O102 O112 1_545 2.936(8)
O102 C11a 1_545 2.585(8)
O102 C5a . 2.839(8)
O101 O81a . 2.942(7)
O101 C9 . 2.575(8)
O101 O92 . 2.918(7)
O101 O22u . 2.851(7)
O101 O1w . 2.895(11)
O101 O71a . 2.957(8)
O101 C3a 3_565 2.835(8)
C1a C7a . 1.493(9)
C1a O72a . 2.394(8)
C1a C8a . 2.538(10)
C1a O71a . 2.370(8)
C1a C2a . 1.377(9)
C1a C6a . 1.420(9)
C1a C3a . 2.423(9)
C1a C5a 3_465 2.439(9)
C1a C12a 1_565 2.560(10)
C7a O72a . 1.260(9)
C7a C8a . 2.956(10)
C7a O71a . 1.258(9)
C7a C2a . 2.510(9)
C7a C6a . 2.510(9)
C7a C12a 1_565 2.922(10)
O72a O122 4_554 2.962(8)
O72a O121 1_565 2.833(8)
O72a O111 . 2.969(8)
O72a O71a . 2.187(8)
O72a C6a . 2.829(9)
O72a C12a 1_565 2.532(9)
C8a O81a . 1.238(8)
C8a O82a . 1.251(9)
C8a C9 3_465 2.853(9)
C8a O71a . 2.561(9)
C8a C2a . 1.542(9)
C8a C3a . 2.511(9)
O81a O82a . 2.200(7)
O81a O1h . 2.988(7)
O81a O21u . 2.920(8)
O81a O71a . 2.967(7)
O81a C2a . 2.411(8)
O81a O11w 3_455 2.837(10)
O82a O4w . 2.726(9)
O82a O2w 3_465 2.790(9)
O82a O71a . 2.949(8)
O82a C2a . 2.367(9)
C9 O92 . 1.272(8)
C9 O91 . 1.237(9)
C9 C2a 3_565 2.514(9)
C9 C3a 3_565 1.512(9)
O92 O91 . 2.217(8)
O92 O12u . 2.898(8)
O92 O4w . 2.849(9)
O92 O1h 3_565 2.933(7)
O92 O71a . 2.842(8)
O92 C3a 3_565 2.410(8)
O91 O4w . 2.989(9)
O91 O2w . 2.709(9)
O91 O1w . 2.757(10)
O91 C3a 3_565 2.334(9)
O12u O111 . 2.813(8)
O12u O12w 1_554 2.957(16)
O22u O1h . 2.756(7)
O122 O5w . 2.937(8)
O122 O121 4_555 2.206(8)
O122 O2w . 2.696(9)
O122 C6a 4_545 2.361(9)
O122 C12a 4_555 1.233(9)
O122 O7w . 2.964(14)
O5w O4w . 2.990(10)
O5w O121 4_555 2.801(8)
O5w O112 4_545 2.813(8)
O5w O3w . 2.797(10)
O5w O6w . 2.808(13)
O4w O1w . 2.992(11)
O4w O9w 1_565 2.954(16)
O121 O21u . 2.836(7)
O121 C6a 1_545 2.389(8)
O121 C12a . 1.259(9)
O1h O13u 3_465 2.757(7)
O1h O8w 3_455 2.932(10)
O111 O112 . 2.227(8)
O111 C11a . 1.280(8)
O111 C5a 1_565 2.391(8)
O13u O71a . 2.901(8)
O21u O10w 4_554 2.857(12)
O112 C11a . 1.237(9)
O112 O2w 2_674 2.834(9)
O112 C5a 1_565 2.367(9)
O112 O12w 1_564 2.737(16)
C11a C6a 3_575 2.498(9)
C11a C5a 1_565 1.516(9)
C11a C12a 3_565 2.845(9)
O3w O2w . 2.993(9)
O3w O11w 1_565 2.697(11)
O3w O10w 1_565 2.863(13)
O2w O7w . 2.885(13)
O1w O11w 3_455 2.984(13)
O1w O7w . 2.789(16)
O1w O6w . 2.779(15)
O1w O9w . 2.742(17)
O71a C2a . 2.828(8)
C2a C6a . 2.411(9)
C2a C3a . 1.396(9)
C2a C5a 3_465 2.797(9)
C6a C3a . 2.805(9)
C6a C5a 3_465 1.386(9)
C6a C12a 1_565 1.525(10)
C3a C5a 3_465 2.452(9)
C5a C12a 3_555 2.504(9)
O11w O8w . 2.842(12)
O11w O6w 3_555 2.957(14)
O7w O10w . 2.629(16)
O7w O9w . 2.765(19)
O10w O12w 2_664 2.820(17)
O12w O9w 4_555 2.82(2)
